data_4314878
loop_
_publ_author_name
'Michael J. Rose'
'Nolan M. Betterley'
'Allen G. Oliver'
'Pradip K. Mascharak'

_publ_contact_author_address
;
Department of Chemistry and Biochemistry,
University of California, Santa Cruz,
1156 High Street,
Santa Cruz, CA 95064
USA
;
_publ_contact_author_email pradip@chemsitry.ucsc.edu
_publ_contact_author_fax '+1 831 459 2935'
_publ_contact_author_name 'Pradip Mascharak'
_publ_contact_author_phone '+1 831 459 4251'
_publ_section_title
;
 Binding of Nitric Oxide to a Synthetic Model of Iron-Containing Nitrile
 Hydratase (Fe-NHase) and Its Photorelease: Relevance to Photoregulation
 of Fe-NHase by NO
;
_journal_name_full 'Inorganic Chemistry'
_journal_page_first 1854
_journal_page_last 1864
_journal_paper_doi 10.1021/ic902220a
_journal_volume 49
_journal_year 2010
_chemical_formula_moiety 'C40 H20 Cl4 Fe2 N6 O6 S4, 2(C8 H20 N), 2(C2 H3 N)'
_chemical_formula_sum 'C60 H66 Cl4 Fe2 N10 O6 S4'
_chemical_formula_weight 1404.97
_chemical_name_systematic
; 
 ? 
;
_space_group_IT_number 2
_symmetry_cell_setting triclinic
_symmetry_space_group_name_Hall '-P 1'
_symmetry_space_group_name_H-M 'P -1'
_atom_sites_solution_hydrogens geom
_atom_sites_solution_primary direct
_atom_sites_solution_secondary difmap
_audit_creation_method SHELXL-97
_cell_angle_alpha 66.951(4)
_cell_angle_beta 69.002(4)
_cell_angle_gamma 71.607(4)
_cell_formula_units_Z 1
_cell_length_a 10.619(2)
_cell_length_b 12.631(3)
_cell_length_c 13.651(3)
_cell_measurement_reflns_used 3989
_cell_measurement_temperature 193(2)
_cell_measurement_theta_max 29.01
_cell_measurement_theta_min 2.39
_cell_volume 1539.9(6)
_computing_cell_refinement 'Bruker SAINT v7.23'
_computing_data_collection 'Bruker APEX-II v2.0.2'
_computing_data_reduction 'Bruker SAINT v7.23'
_computing_structure_refinement 'SHELXL-97 (Sheldrick, 1997)'
_computing_structure_solution 'SHELXS-97 (Sheldrick, 1990)'
_diffrn_ambient_temperature 193(2)
_diffrn_detector_area_resol_mean 36.35
_diffrn_measured_fraction_theta_full 0.990
_diffrn_measured_fraction_theta_max 0.990
_diffrn_measurement_device_type 'Bruker Platinum-200'
_diffrn_measurement_method \w/2\q-scans
_diffrn_radiation_monochromator 'channel-cut Si-<111> crystal'
_diffrn_radiation_source synchrotron
_diffrn_radiation_type synchrotron
_diffrn_radiation_wavelength 0.77490
_diffrn_reflns_av_R_equivalents 0.0576
_diffrn_reflns_av_sigmaI/netI 0.0661
_diffrn_reflns_limit_h_max 13
_diffrn_reflns_limit_h_min -13
_diffrn_reflns_limit_k_max 15
_diffrn_reflns_limit_k_min -15
_diffrn_reflns_limit_l_max 17
_diffrn_reflns_limit_l_min -17
_diffrn_reflns_number 16857
_diffrn_reflns_theta_full 29.08
_diffrn_reflns_theta_max 29.08
_diffrn_reflns_theta_min 1.84
_diffrn_standards_decay_% 0
_diffrn_standards_interval_count 0
_diffrn_standards_interval_time 0
_diffrn_standards_number 0
_exptl_absorpt_coefficient_mu 1.058
_exptl_absorpt_correction_T_max 0.9689
_exptl_absorpt_correction_T_min 0.8747
_exptl_absorpt_correction_type empirical
_exptl_absorpt_process_details 'SADABS, Sheldrick, 2008'
_exptl_crystal_colour red
_exptl_crystal_density_diffrn 1.515
_exptl_crystal_density_method 'not measured'
_exptl_crystal_description rod
_exptl_crystal_F_000 728
_exptl_crystal_size_max 0.13
_exptl_crystal_size_mid 0.05
_exptl_crystal_size_min 0.03
_refine_diff_density_max 0.659
_refine_diff_density_min -0.568
_refine_diff_density_rms 0.081
_refine_ls_extinction_method none
_refine_ls_goodness_of_fit_ref 1.044
_refine_ls_hydrogen_treatment constr
_refine_ls_matrix_type full
_refine_ls_number_parameters 393
_refine_ls_number_reflns 6303
_refine_ls_number_restraints 0
_refine_ls_restrained_S_all 1.044
_refine_ls_R_factor_all 0.0731
_refine_ls_R_factor_gt 0.0496
_refine_ls_shift/su_max 0.001
_refine_ls_shift/su_mean 0.000
_refine_ls_structure_factor_coef Fsqd
_refine_ls_weighting_details 'calc w=1/[\s^2^(Fo^2^)+(0.0714P)^2^+0.5671P] where P=(Fo^2^+2Fc^2^)/3'
_refine_ls_weighting_scheme calc
_refine_ls_wR_factor_gt 0.1290
_refine_ls_wR_factor_ref 0.1406
_reflns_number_gt 4671
_reflns_number_total 6303
_reflns_threshold_expression >2sigma(I)
_cod_data_source_file ic902220a_si_002_2.cif
_cod_data_source_block xsc07013
_cod_original_cell_volume 1539.8(5)
_cod_database_code 4314878

loop_
_symmetry_equiv_pos_as_xyz
'x, y, z'
'-x, -y, -z'

loop_
_atom_site_label
_atom_site_type_symbol
_atom_site_fract_x
_atom_site_fract_y
_atom_site_fract_z
_atom_site_U_iso_or_equiv
_atom_site_adp_type
_atom_site_occupancy
_atom_site_symmetry_multiplicity
_atom_site_calc_flag
_atom_site_refinement_flags
_atom_site_disorder_assembly
_atom_site_disorder_group
Fe1 Fe 0.84132(4) 0.56691(4) 0.06995(4) 0.02329(14) Uani 1 1 d . . .
Cl1 Cl 1.16182(9) 0.78334(8) 0.27303(8) 0.0396(2) Uani 1 1 d . . .
Cl2 Cl 0.95488(10) 0.65200(9) 0.48369(8) 0.0438(2) Uani 1 1 d . . .
S1 S 0.94384(7) 0.55277(7) -0.10331(7) 0.02511(19) Uani 1 1 d . . .
S2 S 0.65334(9) 0.69753(8) 0.01858(8) 0.0370(2) Uani 1 1 d . . .
O1 O 1.0599(3) 0.8394(2) -0.0623(2) 0.0372(6) Uani 1 1 d . . .
O2 O 0.5866(2) 0.6180(2) 0.3672(2) 0.0392(6) Uani 1 1 d . . .
O3 O 0.7332(3) 0.3716(3) 0.1275(3) 0.0564(8) Uani 1 1 d . . .
N1 N 0.9401(2) 0.6910(2) 0.0404(2) 0.0239(5) Uani 1 1 d . . .
N2 N 0.7622(3) 0.5927(2) 0.2142(2) 0.0272(6) Uani 1 1 d . . .
N3 N 0.7726(3) 0.4499(2) 0.1046(2) 0.0310(6) Uani 1 1 d . . .
N4 N 0.6022(3) 0.0061(3) 0.2162(3) 0.0347(7) Uani 1 1 d . . .
N5 N 0.3036(6) 0.8813(5) 0.5047(5) 0.0974(17) Uani 1 1 d . . .
C1 C 0.9441(3) 0.6998(3) -0.1893(3) 0.0279(7) Uani 1 1 d . . .
C2 C 0.9192(4) 0.7275(3) -0.2908(3) 0.0360(8) Uani 1 1 d . . .
H2A H 0.9078 0.6674 -0.3103 0.043 Uiso 1 1 calc R . .
C3 C 0.9107(4) 0.8404(3) -0.3637(3) 0.0417(9) Uani 1 1 d . . .
H3A H 0.8940 0.8580 -0.4328 0.050 Uiso 1 1 calc R . .
C4 C 0.9270(4) 0.9277(3) -0.3341(3) 0.0397(9) Uani 1 1 d . . .
H4A H 0.9197 1.0062 -0.3827 0.048 Uiso 1 1 calc R . .
C5 C 0.9536(4) 0.9010(3) -0.2355(3) 0.0342(8) Uani 1 1 d . . .
H5A H 0.9680 0.9613 -0.2180 0.041 Uiso 1 1 calc R . .
C6 C 0.9602(3) 0.7874(3) -0.1592(3) 0.0273(7) Uani 1 1 d . . .
C7 C 0.9916(3) 0.7724(3) -0.0548(3) 0.0283(7) Uani 1 1 d . . .
C8 C 0.9497(3) 0.6898(3) 0.1418(3) 0.0236(6) Uani 1 1 d . . .
C9 C 1.0442(3) 0.7347(3) 0.1554(3) 0.0279(7) Uani 1 1 d . . .
H9A H 1.1094 0.7722 0.0927 0.033 Uiso 1 1 calc R . .
C10 C 1.0431(3) 0.7249(3) 0.2601(3) 0.0292(7) Uani 1 1 d . . .
C11 C 0.9529(3) 0.6672(3) 0.3528(3) 0.0304(7) Uani 1 1 d . . .
C12 C 0.8574(3) 0.6219(3) 0.3413(3) 0.0292(7) Uani 1 1 d . . .
H12A H 0.7944 0.5827 0.4050 0.035 Uiso 1 1 calc R . .
C13 C 0.8542(3) 0.6340(3) 0.2374(3) 0.0259(7) Uani 1 1 d . . .
C14 C 0.6302(3) 0.5968(3) 0.2783(3) 0.0303(7) Uani 1 1 d . . .
C15 C 0.5310(3) 0.5736(3) 0.2374(3) 0.0352(8) Uani 1 1 d . . .
C16 C 0.4314(4) 0.5134(3) 0.3138(4) 0.0418(9) Uani 1 1 d . . .
H16A H 0.4288 0.4874 0.3897 0.050 Uiso 1 1 calc R . .
C17 C 0.3344(4) 0.4892(4) 0.2838(4) 0.0480(10) Uani 1 1 d . . .
H17A H 0.2682 0.4454 0.3385 0.058 Uiso 1 1 calc R . .
C18 C 0.3346(4) 0.5287(4) 0.1746(5) 0.0545(12) Uani 1 1 d . . .
H18A H 0.2698 0.5110 0.1532 0.065 Uiso 1 1 calc R . .
C19 C 0.4304(4) 0.5952(4) 0.0952(4) 0.0457(10) Uani 1 1 d . . .
H19A H 0.4282 0.6245 0.0201 0.055 Uiso 1 1 calc R . .
C20 C 0.5293(3) 0.6191(3) 0.1246(3) 0.0386(9) Uani 1 1 d . . .
C21 C 0.4768(4) 0.0833(4) 0.2710(4) 0.0488(10) Uani 1 1 d . . .
H21A H 0.4059 0.1083 0.2307 0.059 Uiso 1 1 calc R . .
H21B H 0.4382 0.0353 0.3475 0.059 Uiso 1 1 calc R . .
C22 C 0.5041(5) 0.1913(4) 0.2752(5) 0.0654(14) Uani 1 1 d . . .
H22A H 0.4182 0.2355 0.3115 0.098 Uiso 1 1 calc R . .
H22B H 0.5401 0.2408 0.1999 0.098 Uiso 1 1 calc R . .
H22C H 0.5719 0.1678 0.3171 0.098 Uiso 1 1 calc R . .
C23 C 0.6513(4) 0.0741(3) 0.0960(3) 0.0452(10) Uani 1 1 d . . .
H23A H 0.6872 0.1401 0.0909 0.054 Uiso 1 1 calc R . .
H23B H 0.5712 0.1083 0.0644 0.054 Uiso 1 1 calc R . .
C24 C 0.7620(4) 0.0031(4) 0.0262(4) 0.0517(10) Uani 1 1 d . . .
H24A H 0.7803 0.0516 -0.0516 0.078 Uiso 1 1 calc R . .
H24B H 0.7307 -0.0662 0.0353 0.078 Uiso 1 1 calc R . .
H24C H 0.8466 -0.0221 0.0500 0.078 Uiso 1 1 calc R . .
C25 C 0.5583(4) -0.1031(3) 0.2305(4) 0.0482(10) Uani 1 1 d . . .
H25A H 0.6401 -0.1562 0.1989 0.058 Uiso 1 1 calc R . .
H25B H 0.5267 -0.1442 0.3106 0.058 Uiso 1 1 calc R . .
C26 C 0.4469(4) -0.0834(4) 0.1787(5) 0.0635(13) Uani 1 1 d . . .
H26A H 0.4280 -0.1592 0.1906 0.095 Uiso 1 1 calc R . .
H26B H 0.4766 -0.0430 0.0992 0.095 Uiso 1 1 calc R . .
H26C H 0.3631 -0.0350 0.2124 0.095 Uiso 1 1 calc R . .
C27 C 0.7194(5) -0.0300(4) 0.2686(4) 0.0571(12) Uani 1 1 d . . .
H27A H 0.7953 -0.0845 0.2338 0.068 Uiso 1 1 calc R . .
H27B H 0.7545 0.0407 0.2521 0.068 Uiso 1 1 calc R . .
C28 C 0.6821(7) -0.0884(5) 0.3918(4) 0.0837(19) Uani 1 1 d . . .
H28A H 0.7645 -0.1128 0.4182 0.126 Uiso 1 1 calc R . .
H28B H 0.6449 -0.1576 0.4095 0.126 Uiso 1 1 calc R . .
H28C H 0.6126 -0.0330 0.4278 0.126 Uiso 1 1 calc R . .
C29 C 0.2919(5) 0.7907(5) 0.5224(4) 0.0560(11) Uani 1 1 d . . .
C30 C 0.2784(4) 0.6738(4) 0.5416(4) 0.0567(12) Uani 1 1 d . . .
H30A H 0.2066 0.6784 0.5100 0.085 Uiso 1 1 calc R . .
H30B H 0.2533 0.6329 0.6213 0.085 Uiso 1 1 calc R . .
H30C H 0.3663 0.6306 0.5065 0.085 Uiso 1 1 calc R . .

loop_
_atom_site_aniso_label
_atom_site_aniso_U_11
_atom_site_aniso_U_22
_atom_site_aniso_U_33
_atom_site_aniso_U_23
_atom_site_aniso_U_13
_atom_site_aniso_U_12
Fe1 0.0176(2) 0.0258(2) 0.0282(3) -0.01155(19) -0.00622(18) -0.00266(17)
Cl1 0.0453(5) 0.0428(5) 0.0418(5) -0.0108(4) -0.0203(4) -0.0168(4)
Cl2 0.0527(5) 0.0572(6) 0.0302(5) -0.0153(4) -0.0127(4) -0.0187(5)
S1 0.0216(3) 0.0262(4) 0.0291(4) -0.0112(3) -0.0084(3) -0.0017(3)
S2 0.0290(4) 0.0381(5) 0.0411(5) -0.0116(4) -0.0113(4) -0.0021(4)
O1 0.0479(14) 0.0353(14) 0.0344(14) -0.0048(11) -0.0152(12) -0.0192(12)
O2 0.0317(12) 0.0479(15) 0.0377(15) -0.0222(12) 0.0028(11) -0.0103(11)
O3 0.0330(14) 0.0527(19) 0.083(2) -0.0280(17) -0.0039(14) -0.0125(13)
N1 0.0207(11) 0.0244(13) 0.0273(15) -0.0098(11) -0.0075(11) -0.0022(10)
N2 0.0216(12) 0.0285(14) 0.0315(16) -0.0096(12) -0.0069(11) -0.0053(11)
N3 0.0295(14) 0.0237(15) 0.0309(16) -0.0111(12) -0.0079(12) 0.0092(12)
N4 0.0296(14) 0.0293(15) 0.0411(18) -0.0104(13) -0.0090(13) -0.0019(12)
N5 0.102(4) 0.081(4) 0.105(4) -0.024(3) -0.012(3) -0.038(3)
C1 0.0250(14) 0.0289(17) 0.0290(18) -0.0100(14) -0.0089(13) -0.0013(13)
C2 0.0387(18) 0.040(2) 0.032(2) -0.0145(16) -0.0103(16) -0.0076(16)
C3 0.050(2) 0.042(2) 0.031(2) -0.0072(17) -0.0153(17) -0.0081(18)
C4 0.047(2) 0.0324(19) 0.033(2) -0.0048(16) -0.0141(17) -0.0028(16)
C5 0.0378(18) 0.0288(18) 0.033(2) -0.0089(15) -0.0102(15) -0.0040(15)
C6 0.0237(14) 0.0315(17) 0.0255(17) -0.0101(14) -0.0062(13) -0.0032(13)
C7 0.0245(14) 0.0280(17) 0.0310(19) -0.0128(14) -0.0061(13) -0.0005(13)
C8 0.0217(13) 0.0208(15) 0.0272(17) -0.0095(13) -0.0072(12) 0.0002(12)
C9 0.0251(14) 0.0267(16) 0.0315(19) -0.0072(14) -0.0110(13) -0.0031(13)
C10 0.0287(15) 0.0265(16) 0.038(2) -0.0123(14) -0.0152(14) -0.0028(13)
C11 0.0332(16) 0.0316(18) 0.0279(18) -0.0134(14) -0.0106(14) -0.0006(14)
C12 0.0281(15) 0.0343(18) 0.0250(18) -0.0115(14) -0.0038(13) -0.0073(14)
C13 0.0217(14) 0.0235(15) 0.0325(18) -0.0125(14) -0.0084(13) 0.0014(12)
C14 0.0276(15) 0.0284(17) 0.033(2) -0.0112(15) -0.0045(14) -0.0055(13)
C15 0.0209(14) 0.0389(19) 0.048(2) -0.0219(17) -0.0057(15) -0.0021(14)
C16 0.0280(16) 0.043(2) 0.049(2) -0.0160(18) -0.0031(16) -0.0067(16)
C17 0.0282(17) 0.040(2) 0.072(3) -0.016(2) -0.0103(19) -0.0082(16)
C18 0.0287(18) 0.054(3) 0.094(4) -0.039(3) -0.018(2) -0.0031(18)
C19 0.0317(17) 0.044(2) 0.065(3) -0.023(2) -0.0186(19) 0.0016(16)
C20 0.0239(15) 0.037(2) 0.056(3) -0.0211(18) -0.0101(16) 0.0014(14)
C21 0.040(2) 0.035(2) 0.059(3) -0.0170(19) -0.0020(19) -0.0030(17)
C22 0.065(3) 0.045(3) 0.088(4) -0.035(3) -0.016(3) 0.000(2)
C23 0.0404(19) 0.035(2) 0.051(3) -0.0031(18) -0.0137(19) -0.0073(17)
C24 0.048(2) 0.052(3) 0.048(3) -0.017(2) -0.003(2) -0.011(2)
C25 0.043(2) 0.034(2) 0.060(3) -0.0137(19) -0.0040(19) -0.0121(17)
C26 0.043(2) 0.063(3) 0.095(4) -0.038(3) -0.009(2) -0.019(2)
C27 0.052(2) 0.057(3) 0.069(3) -0.027(2) -0.033(2) 0.007(2)
C28 0.111(5) 0.071(4) 0.063(4) -0.029(3) -0.048(3) 0.027(3)
C29 0.051(2) 0.059(3) 0.053(3) -0.006(2) -0.018(2) -0.015(2)
C30 0.043(2) 0.055(3) 0.063(3) -0.016(2) -0.012(2) -0.002(2)

loop_
_atom_type_symbol
_atom_type_description
_atom_type_scat_dispersion_real
_atom_type_scat_dispersion_imag
_atom_type_scat_source
C C -0.0020 0.0020 'International Tables Vol C Tables 4.2.6.8 and 6.1.1.4'
H H 0.0000 0.0000 'International Tables Vol C Tables 4.2.6.8 and 6.1.1.4'
N N -0.0031 0.0040 'International Tables Vol C Tables 4.2.6.8 and 6.1.1.4'
O O -0.0042 0.0074 'International Tables Vol C Tables 4.2.6.8 and 6.1.1.4'
S S 0.1206 0.1480 'International Tables Vol C Tables 4.2.6.8 and 6.1.1.4'
Cl Cl 0.1408 0.1896 'International Tables Vol C Tables 4.2.6.8 and 6.1.1.4'
Fe Fe 0.2064 0.9930 'International Tables Vol C Tables 4.2.6.8 and 6.1.1.4'

loop_
_geom_angle_atom_site_label_1
_geom_angle_atom_site_label_2
_geom_angle_atom_site_label_3
_geom_angle
_geom_angle_site_symmetry_1
_geom_angle_site_symmetry_3
_geom_angle_publ_flag
N3 Fe1 N2 96.23(13) . . ?
N3 Fe1 N1 172.44(12) . . ?
N2 Fe1 N1 81.97(11) . . ?
N3 Fe1 S1 89.64(10) . . ?
N2 Fe1 S1 174.13(8) . . ?
N1 Fe1 S1 92.19(8) . . ?
N3 Fe1 S2 93.07(9) . . ?
N2 Fe1 S2 87.74(8) . . ?
N1 Fe1 S2 94.19(8) . . ?
S1 Fe1 S2 92.10(4) . . ?
N3 Fe1 S1 92.96(9) . 2_765 ?
N2 Fe1 S1 96.27(8) . 2_765 ?
N1 Fe1 S1 79.99(7) . 2_765 ?
S1 Fe1 S1 83.24(3) . 2_765 ?
S2 Fe1 S1 172.36(4) . 2_765 ?
C1 S1 Fe1 104.22(11) . . ?
C1 S1 Fe1 117.22(10) . 2_765 ?
Fe1 S1 Fe1 96.76(3) . 2_765 ?
C20 S2 Fe1 95.97(12) . . ?
C7 N1 C8 119.1(3) . . ?
C7 N1 Fe1 131.6(2) . . ?
C8 N1 Fe1 109.2(2) . . ?
C14 N2 C13 119.6(3) . . ?
C14 N2 Fe1 128.6(2) . . ?
C13 N2 Fe1 110.5(2) . . ?
O3 N3 Fe1 177.1(3) . . ?
C23 N4 C25 111.6(3) . . ?
C23 N4 C27 108.4(3) . . ?
C25 N4 C27 108.8(3) . . ?
C23 N4 C21 108.7(3) . . ?
C25 N4 C21 107.4(3) . . ?
C27 N4 C21 111.9(3) . . ?
C2 C1 C6 119.9(3) . . ?
C2 C1 S1 115.6(3) . . ?
C6 C1 S1 124.4(3) . . ?
C3 C2 C1 121.5(3) . . ?
C3 C2 H2A 119.3 . . ?
C1 C2 H2A 119.3 . . ?
C2 C3 C4 118.8(3) . . ?
C2 C3 H3A 120.6 . . ?
C4 C3 H3A 120.6 . . ?
C5 C4 C3 120.2(3) . . ?
C5 C4 H4A 119.9 . . ?
C3 C4 H4A 119.9 . . ?
C4 C5 C6 122.1(3) . . ?
C4 C5 H5A 119.0 . . ?
C6 C5 H5A 119.0 . . ?
C1 C6 C5 117.5(3) . . ?
C1 C6 C7 126.9(3) . . ?
C5 C6 C7 115.5(3) . . ?
O1 C7 N1 124.7(3) . . ?
O1 C7 C6 116.2(3) . . ?
N1 C7 C6 119.1(3) . . ?
C9 C8 C13 118.4(3) . . ?
C9 C8 N1 126.6(3) . . ?
C13 C8 N1 115.0(3) . . ?
C10 C9 C8 120.1(3) . . ?
C10 C9 H9A 120.0 . . ?
C8 C9 H9A 120.0 . . ?
C11 C10 C9 121.2(3) . . ?
C11 C10 Cl1 120.3(3) . . ?
C9 C10 Cl1 118.5(3) . . ?
C10 C11 C12 119.8(3) . . ?
C10 C11 Cl2 121.0(3) . . ?
C12 C11 Cl2 119.2(3) . . ?
C13 C12 C11 119.8(3) . . ?
C13 C12 H12A 120.1 . . ?
C11 C12 H12A 120.1 . . ?
C12 C13 N2 125.5(3) . . ?
C12 C13 C8 120.7(3) . . ?
N2 C13 C8 113.8(3) . . ?
O2 C14 N2 124.8(3) . . ?
O2 C14 C15 118.2(3) . . ?
N2 C14 C15 117.0(3) . . ?
C16 C15 C20 118.9(3) . . ?
C16 C15 C14 118.1(4) . . ?
C20 C15 C14 122.8(3) . . ?
C15 C16 C17 122.2(4) . . ?
C15 C16 H16A 118.9 . . ?
C17 C16 H16A 118.9 . . ?
C18 C17 C16 119.6(4) . . ?
C18 C17 H17A 120.2 . . ?
C16 C17 H17A 120.2 . . ?
C17 C18 C19 119.8(4) . . ?
C17 C18 H18A 120.1 . . ?
C19 C18 H18A 120.1 . . ?
C18 C19 C20 120.9(4) . . ?
C18 C19 H19A 119.5 . . ?
C20 C19 H19A 119.5 . . ?
C19 C20 C15 118.5(4) . . ?
C19 C20 S2 118.6(3) . . ?
C15 C20 S2 122.8(3) . . ?
C22 C21 N4 115.1(3) . . ?
C22 C21 H21A 108.5 . . ?
N4 C21 H21A 108.5 . . ?
C22 C21 H21B 108.5 . . ?
N4 C21 H21B 108.5 . . ?
H21A C21 H21B 107.5 . . ?
C21 C22 H22A 109.5 . . ?
C21 C22 H22B 109.5 . . ?
H22A C22 H22B 109.5 . . ?
C21 C22 H22C 109.5 . . ?
H22A C22 H22C 109.5 . . ?
H22B C22 H22C 109.5 . . ?
N4 C23 C24 115.0(3) . . ?
N4 C23 H23A 108.5 . . ?
C24 C23 H23A 108.5 . . ?
N4 C23 H23B 108.5 . . ?
C24 C23 H23B 108.5 . . ?
H23A C23 H23B 107.5 . . ?
C23 C24 H24A 109.5 . . ?
C23 C24 H24B 109.5 . . ?
H24A C24 H24B 109.5 . . ?
C23 C24 H24C 109.5 . . ?
H24A C24 H24C 109.5 . . ?
H24B C24 H24C 109.5 . . ?
C26 C25 N4 115.8(3) . . ?
C26 C25 H25A 108.3 . . ?
N4 C25 H25A 108.3 . . ?
C26 C25 H25B 108.3 . . ?
N4 C25 H25B 108.3 . . ?
H25A C25 H25B 107.4 . . ?
C25 C26 H26A 109.5 . . ?
C25 C26 H26B 109.5 . . ?
H26A C26 H26B 109.5 . . ?
C25 C26 H26C 109.5 . . ?
H26A C26 H26C 109.5 . . ?
H26B C26 H26C 109.5 . . ?
C28 C27 N4 114.8(4) . . ?
C28 C27 H27A 108.6 . . ?
N4 C27 H27A 108.6 . . ?
C28 C27 H27B 108.6 . . ?
N4 C27 H27B 108.6 . . ?
H27A C27 H27B 107.6 . . ?
C27 C28 H28A 109.5 . . ?
C27 C28 H28B 109.5 . . ?
H28A C28 H28B 109.5 . . ?
C27 C28 H28C 109.5 . . ?
H28A C28 H28C 109.5 . . ?
H28B C28 H28C 109.5 . . ?
N5 C29 C30 178.1(6) . . ?
C29 C30 H30A 109.5 . . ?
C29 C30 H30B 109.5 . . ?
H30A C30 H30B 109.5 . . ?
C29 C30 H30C 109.5 . . ?
H30A C30 H30C 109.5 . . ?
H30B C30 H30C 109.5 . . ?

loop_
_geom_bond_atom_site_label_1
_geom_bond_atom_site_label_2
_geom_bond_distance
_geom_bond_site_symmetry_2
_geom_bond_publ_flag
Fe1 N3 1.682(3) . ?
Fe1 N2 1.958(3) . ?
Fe1 N1 1.989(3) . ?
Fe1 S1 2.2746(10) . ?
Fe1 S2 2.2841(10) . ?
Fe1 S1 2.3929(9) 2_765 ?
Cl1 C10 1.737(3) . ?
Cl2 C11 1.728(3) . ?
S1 C1 1.767(3) . ?
S1 Fe1 2.3929(9) 2_765 ?
S2 C20 1.774(4) . ?
O1 C7 1.232(4) . ?
O2 C14 1.238(4) . ?
O3 N3 1.084(4) . ?
N1 C7 1.358(4) . ?
N1 C8 1.418(4) . ?
N2 C14 1.358(4) . ?
N2 C13 1.414(4) . ?
N4 C23 1.506(5) . ?
N4 C25 1.513(5) . ?
N4 C27 1.514(5) . ?
N4 C21 1.523(5) . ?
N5 C29 1.110(7) . ?
C1 C2 1.391(5) . ?
C1 C6 1.396(5) . ?
C2 C3 1.380(5) . ?
C2 H2A 0.9500 . ?
C3 C4 1.389(6) . ?
C3 H3A 0.9500 . ?
C4 C5 1.365(5) . ?
C4 H4A 0.9500 . ?
C5 C6 1.403(5) . ?
C5 H5A 0.9500 . ?
C6 C7 1.505(5) . ?
C8 C9 1.392(4) . ?
C8 C13 1.418(4) . ?
C9 C10 1.380(5) . ?
C9 H9A 0.9500 . ?
C10 C11 1.378(5) . ?
C11 C12 1.389(5) . ?
C12 C13 1.378(5) . ?
C12 H12A 0.9500 . ?
C14 C15 1.500(5) . ?
C15 C16 1.371(5) . ?
C15 C20 1.422(6) . ?
C16 C17 1.386(5) . ?
C16 H16A 0.9500 . ?
C17 C18 1.373(7) . ?
C17 H17A 0.9500 . ?
C18 C19 1.396(6) . ?
C18 H18A 0.9500 . ?
C19 C20 1.398(5) . ?
C19 H19A 0.9500 . ?
C21 C22 1.507(6) . ?
C21 H21A 0.9900 . ?
C21 H21B 0.9900 . ?
C22 H22A 0.9800 . ?
C22 H22B 0.9800 . ?
C22 H22C 0.9800 . ?
C23 C24 1.515(6) . ?
C23 H23A 0.9900 . ?
C23 H23B 0.9900 . ?
C24 H24A 0.9800 . ?
C24 H24B 0.9800 . ?
C24 H24C 0.9800 . ?
C25 C26 1.496(6) . ?
C25 H25A 0.9900 . ?
C25 H25B 0.9900 . ?
C26 H26A 0.9800 . ?
C26 H26B 0.9800 . ?
C26 H26C 0.9800 . ?
C27 C28 1.505(7) . ?
C27 H27A 0.9900 . ?
C27 H27B 0.9900 . ?
C28 H28A 0.9800 . ?
C28 H28B 0.9800 . ?
C28 H28C 0.9800 . ?
C29 C30 1.440(7) . ?
C30 H30A 0.9800 . ?
C30 H30B 0.9800 . ?
C30 H30C 0.9800 . ?

loop_
_geom_torsion_atom_site_label_1
_geom_torsion_atom_site_label_2
_geom_torsion_atom_site_label_3
_geom_torsion_atom_site_label_4
_geom_torsion
_geom_torsion_site_symmetry_1
_geom_torsion_site_symmetry_2
_geom_torsion_site_symmetry_3
_geom_torsion_site_symmetry_4
_geom_torsion_publ_flag
N3 Fe1 S1 C1 146.63(14) . . . . ?
N2 Fe1 S1 C1 -34.8(8) . . . . ?
N1 Fe1 S1 C1 -40.70(13) . . . . ?
S2 Fe1 S1 C1 53.58(11) . . . . ?
S1 Fe1 S1 C1 -120.35(11) 2_765 . . . ?
N3 Fe1 S1 Fe1 -93.02(9) . . . 2_765 ?
N2 Fe1 S1 Fe1 85.6(8) . . . 2_765 ?
N1 Fe1 S1 Fe1 79.65(8) . . . 2_765 ?
S2 Fe1 S1 Fe1 173.93(4) . . . 2_765 ?
S1 Fe1 S1 Fe1 0.0 2_765 . . 2_765 ?
N3 Fe1 S2 C20 37.61(17) . . . . ?
N2 Fe1 S2 C20 -58.52(15) . . . . ?
N1 Fe1 S2 C20 -140.29(15) . . . . ?
S1 Fe1 S2 C20 127.35(13) . . . . ?
S1 Fe1 S2 C20 180(56) 2_765 . . . ?
N3 Fe1 N1 C7 131.1(9) . . . . ?
N2 Fe1 N1 C7 -152.2(3) . . . . ?
S1 Fe1 N1 C7 27.2(3) . . . . ?
S2 Fe1 N1 C7 -65.1(3) . . . . ?
S1 Fe1 N1 C7 109.9(3) 2_765 . . . ?
N3 Fe1 N1 C8 -51.2(10) . . . . ?
N2 Fe1 N1 C8 25.54(18) . . . . ?
S1 Fe1 N1 C8 -155.07(18) . . . . ?
S2 Fe1 N1 C8 112.66(18) . . . . ?
S1 Fe1 N1 C8 -72.34(17) 2_765 . . . ?
N3 Fe1 N2 C14 -47.7(3) . . . . ?
N1 Fe1 N2 C14 139.7(3) . . . . ?
S1 Fe1 N2 C14 133.7(7) . . . . ?
S2 Fe1 N2 C14 45.1(3) . . . . ?
S1 Fe1 N2 C14 -141.4(3) 2_765 . . . ?
N3 Fe1 N2 C13 145.5(2) . . . . ?
N1 Fe1 N2 C13 -27.1(2) . . . . ?
S1 Fe1 N2 C13 -33.1(9) . . . . ?
S2 Fe1 N2 C13 -121.7(2) . . . . ?
S1 Fe1 N2 C13 51.8(2) 2_765 . . . ?
N2 Fe1 N3 O3 -98(6) . . . . ?
N1 Fe1 N3 O3 -23(7) . . . . ?
S1 Fe1 N3 O3 82(6) . . . . ?
S2 Fe1 N3 O3 174(6) . . . . ?
S1 Fe1 N3 O3 -2(6) 2_765 . . . ?
Fe1 S1 C1 C2 -142.1(2) . . . . ?
Fe1 S1 C1 C2 112.4(2) 2_765 . . . ?
Fe1 S1 C1 C6 34.6(3) . . . . ?
Fe1 S1 C1 C6 -70.9(3) 2_765 . . . ?
C6 C1 C2 C3 0.4(5) . . . . ?
S1 C1 C2 C3 177.2(3) . . . . ?
C1 C2 C3 C4 -0.2(6) . . . . ?
C2 C3 C4 C5 1.2(6) . . . . ?
C3 C4 C5 C6 -2.5(6) . . . . ?
C2 C1 C6 C5 -1.5(5) . . . . ?
S1 C1 C6 C5 -178.0(2) . . . . ?
C2 C1 C6 C7 -178.0(3) . . . . ?
S1 C1 C6 C7 5.5(5) . . . . ?
C4 C5 C6 C1 2.6(5) . . . . ?
C4 C5 C6 C7 179.5(3) . . . . ?
C8 N1 C7 O1 7.8(5) . . . . ?
Fe1 N1 C7 O1 -174.6(2) . . . . ?
C8 N1 C7 C6 -169.5(3) . . . . ?
Fe1 N1 C7 C6 8.1(4) . . . . ?
C1 C6 C7 O1 148.6(3) . . . . ?
C5 C6 C7 O1 -28.0(4) . . . . ?
C1 C6 C7 N1 -33.8(5) . . . . ?
C5 C6 C7 N1 149.6(3) . . . . ?
C7 N1 C8 C9 -23.3(4) . . . . ?
Fe1 N1 C8 C9 158.6(3) . . . . ?
C7 N1 C8 C13 158.5(3) . . . . ?
Fe1 N1 C8 C13 -19.6(3) . . . . ?
C13 C8 C9 C10 -0.3(4) . . . . ?
N1 C8 C9 C10 -178.5(3) . . . . ?
C8 C9 C10 C11 2.4(5) . . . . ?
C8 C9 C10 Cl1 -179.4(2) . . . . ?
C9 C10 C11 C12 -2.5(5) . . . . ?
Cl1 C10 C11 C12 179.3(3) . . . . ?
C9 C10 C11 Cl2 178.4(3) . . . . ?
Cl1 C10 C11 Cl2 0.2(4) . . . . ?
C10 C11 C12 C13 0.5(5) . . . . ?
Cl2 C11 C12 C13 179.7(2) . . . . ?
C11 C12 C13 N2 -179.7(3) . . . . ?
C11 C12 C13 C8 1.5(5) . . . . ?
C14 N2 C13 C12 36.4(5) . . . . ?
Fe1 N2 C13 C12 -155.4(3) . . . . ?
C14 N2 C13 C8 -144.6(3) . . . . ?
Fe1 N2 C13 C8 23.5(3) . . . . ?
C9 C8 C13 C12 -1.6(4) . . . . ?
N1 C8 C13 C12 176.8(3) . . . . ?
C9 C8 C13 N2 179.4(3) . . . . ?
N1 C8 C13 N2 -2.2(4) . . . . ?
C13 N2 C14 O2 -11.4(5) . . . . ?
Fe1 N2 C14 O2 -177.1(3) . . . . ?
C13 N2 C14 C15 168.7(3) . . . . ?
Fe1 N2 C14 C15 3.0(4) . . . . ?
O2 C14 C15 C16 -36.1(5) . . . . ?
N2 C14 C15 C16 143.8(3) . . . . ?
O2 C14 C15 C20 138.8(3) . . . . ?
N2 C14 C15 C20 -41.2(5) . . . . ?
C20 C15 C16 C17 4.1(6) . . . . ?
C14 C15 C16 C17 179.2(3) . . . . ?
C15 C16 C17 C18 -1.7(6) . . . . ?
C16 C17 C18 C19 -1.4(6) . . . . ?
C17 C18 C19 C20 2.0(6) . . . . ?
C18 C19 C20 C15 0.4(5) . . . . ?
C18 C19 C20 S2 176.8(3) . . . . ?
C16 C15 C20 C19 -3.4(5) . . . . ?
C14 C15 C20 C19 -178.3(3) . . . . ?
C16 C15 C20 S2 -179.6(3) . . . . ?
C14 C15 C20 S2 5.5(5) . . . . ?
Fe1 S2 C20 C19 -128.6(3) . . . . ?
Fe1 S2 C20 C15 47.6(3) . . . . ?
C23 N4 C21 C22 -65.0(5) . . . . ?
C25 N4 C21 C22 174.1(4) . . . . ?
C27 N4 C21 C22 54.7(5) . . . . ?
C25 N4 C23 C24 -52.8(4) . . . . ?
C27 N4 C23 C24 67.0(4) . . . . ?
C21 N4 C23 C24 -171.1(4) . . . . ?
C23 N4 C25 C26 -57.8(4) . . . . ?
C27 N4 C25 C26 -177.4(4) . . . . ?
C21 N4 C25 C26 61.3(5) . . . . ?
C23 N4 C27 C28 174.1(4) . . . . ?
C25 N4 C27 C28 -64.4(5) . . . . ?
C21 N4 C27 C28 54.2(5) . . . . ?
